data_1546243
loop_
_publ_author_name
'Gomes, Pedro T.'
'Gomes, Clara S. B.'
'Ribeiro, Alejandro F. G.'
'Fernandes, Anabela C.'
'Bento, Artur'
'do Ros\'ario Ribeiro, Maria'
'Pascu, Sofia I.'
'Kociok-Kohn, Gabriele'
'Duarte, Maria Teresa Teresa'

_publ_section_title
;
 Reactivity of cationic \a-diimine cyclopentadienyl nickel complexes
 towards AlEt2Cl: Synthesis, characterisation and ethylene polymerisation
;
_journal_name_full 'Catal. Sci. Technol.'
_journal_paper_doi 10.1039/C7CY00875A
_journal_year 2017
_chemical_formula_moiety 'C60 H56 Cl N4 Ni, Al Cl4, 3/2(C H2 Cl2)'
_chemical_formula_sum 'C61.5 H59 Al Cl8 N4 Ni'
_chemical_formula_weight 1223.41
_space_group_crystal_system monoclinic
_space_group_IT_number 4
_space_group_name_Hall 'P 2yb'
_space_group_name_H-M_alt 'P 1 21 1'
_symmetry_cell_setting monoclinic
_symmetry_Int_Tables_number 4
_symmetry_space_group_name_Hall 'P 2yb'
_symmetry_space_group_name_H-M 'P 1 21 1'
_atom_sites_solution_hydrogens geom
_audit_creation_method SHELXL-2014/7
_audit_update_record
;
2017-04-27 deposited with the CCDC.
2017-06-05 downloaded from the CCDC.
;
_cell_angle_alpha 90
_cell_angle_beta 101.91(3)
_cell_angle_gamma 90
_cell_formula_units_Z 4
_cell_length_a 16.975(8)
_cell_length_b 15.547(6)
_cell_length_c 24.680(12)
_cell_measurement_reflns_used 2987
_cell_measurement_temperature 150(2)
_cell_measurement_theta_max 19.36
_cell_measurement_theta_min 2.62
_cell_volume 6373(5)
_computing_cell_refinement 'Bruker SAINT'
_computing_data_collection 'Bruker APEX2'
_computing_data_reduction 'Bruker SAINT'
_computing_molecular_graphics ORTEP
_computing_publication_material enCIFer
_computing_structure_refinement 'SHELXL-2014/7 (Sheldrick, 2014)'
_computing_structure_solution SIR2011
_diffrn_ambient_temperature 150(2)
_diffrn_measured_fraction_theta_full 0.999
_diffrn_measured_fraction_theta_max 0.972
_diffrn_measurement_device_type 'Bruker APEX-II CCD'
_diffrn_measurement_method '\f and \w scans'
_diffrn_radiation_probe x-ray
_diffrn_radiation_type MoK\a
_diffrn_radiation_wavelength 0.71073
_diffrn_reflns_av_R_equivalents 0.1087
_diffrn_reflns_av_unetI/netI 0.2091
_diffrn_reflns_Laue_measured_fraction_full 0.999
_diffrn_reflns_Laue_measured_fraction_max 0.972
_diffrn_reflns_limit_h_max 20
_diffrn_reflns_limit_h_min -16
_diffrn_reflns_limit_k_max 18
_diffrn_reflns_limit_k_min -18
_diffrn_reflns_limit_l_max 30
_diffrn_reflns_limit_l_min -30
_diffrn_reflns_number 51534
_diffrn_reflns_point_group_measured_fraction_full 0.951
_diffrn_reflns_point_group_measured_fraction_max 0.919
_diffrn_reflns_theta_full 25.242
_diffrn_reflns_theta_max 26.049
_diffrn_reflns_theta_min 0.843
_diffrn_source 'fine-focus sealed tube'
_exptl_absorpt_coefficient_mu 0.693
_exptl_absorpt_correction_T_max 0.934
_exptl_absorpt_correction_T_min 0.693
_exptl_absorpt_correction_type multi-scan
_exptl_absorpt_process_details 'SADABS (Sheldrick, 1996)'
_exptl_crystal_colour black
_exptl_crystal_density_diffrn 1.275
_exptl_crystal_description plate
_exptl_crystal_F_000 2532
_exptl_crystal_size_max 0.260
_exptl_crystal_size_mid 0.200
_exptl_crystal_size_min 0.100
_platon_squeeze_details
;
;
_refine_diff_density_max 0.469
_refine_diff_density_min -0.577
_refine_diff_density_rms 0.100
_refine_ls_abs_structure_details
;
 Flack x determined using 3126 quotients [(I+)-(I-)]/[(I+)+(I-)]
 (Parsons, Flack and Wagner, Acta Cryst. B69 (2013) 249-259).
;
_refine_ls_abs_structure_Flack 0.051(17)
_refine_ls_extinction_method none
_refine_ls_goodness_of_fit_ref 0.924
_refine_ls_hydrogen_treatment constr
_refine_ls_matrix_type full
_refine_ls_number_parameters 1384
_refine_ls_number_reflns 23143
_refine_ls_number_restraints 1
_refine_ls_restrained_S_all 0.924
_refine_ls_R_factor_all 0.1465
_refine_ls_R_factor_gt 0.0768
_refine_ls_shift/su_max 0.002
_refine_ls_shift/su_mean 0.000
_refine_ls_structure_factor_coef Fsqd
_refine_ls_weighting_details 'w=1/[\s^2^(Fo^2^)+(0.0810P)^2^] where P=(Fo^2^+2Fc^2^)/3'
_refine_ls_weighting_scheme calc
_refine_ls_wR_factor_gt 0.1820
_refine_ls_wR_factor_ref 0.2091
_reflns_Friedel_coverage 0.820
_reflns_Friedel_fraction_full 0.898
_reflns_Friedel_fraction_max 0.862
_reflns_number_gt 11349
_reflns_number_total 23143
_reflns_threshold_expression 'I > 2\s(I)'
_cod_data_source_file c7cy00875a2.cif
_cod_data_source_block 6
_cod_depositor_comments
;

2019-03-08
Z value and formula fixed to values more according to usual
chemical conventions.                 miguel
;
_cod_original_formula_sum 'C123 H118 Al2 Cl16 N8 Ni2'
_cod_original_formula_weight 2446.83
_cod_original_formula_moiety '2(C60 H56 Cl N4 Ni), 2(Al Cl4), 3(C H2 Cl2)'
_cod_original_formula_units_Z 2
_cod_original_sg_symbol_H-M 'P 21'
_cod_database_code 1546243
_shelx_shelxl_version_number 2014/7
_shelx_space_group_comment
;
The symmetry employed for this shelxl refinement is uniquely defined
by the following loop, which should always be used as a source of
symmetry information in preference to the above space-group names.
They are only intended as comments.
;
_shelx_estimated_absorpt_t_min 0.840
_shelx_estimated_absorpt_t_max 0.934

loop_
_space_group_symop_operation_xyz
'x, y, z'
'-x, y+1/2, -z'

loop_
_atom_site_label
_atom_site_type_symbol
_atom_site_fract_x
_atom_site_fract_y
_atom_site_fract_z
_atom_site_U_iso_or_equiv
_atom_site_adp_type
_atom_site_occupancy
_atom_site_site_symmetry_order
_atom_site_calc_flag
_atom_site_refinement_flags_posn
_atom_site_refinement_flags_adp
Ni1A Ni 1.61054(9) 0.13740(10) 0.19914(6) 0.0243(4) Uani 1 1 d . .
Cl1A Cl 1.59728(19) 0.2739(2) 0.16413(13) 0.0347(8) Uani 1 1 d . .
Cl2A Cl 1.3606(3) 0.6865(2) 0.41892(17) 0.0590(12) Uani 1 1 d . .
Cl3A Cl 1.4281(2) 0.7639(2) 0.30322(15) 0.0511(10) Uani 1 1 d . .
Cl4A Cl 1.4943(3) 0.8530(3) 0.43193(17) 0.0614(12) Uani 1 1 d . .
Cl5A Cl 1.2955(2) 0.8828(3) 0.35956(18) 0.0618(12) Uani 1 1 d . .
Al1A Al 1.3930(3) 0.7976(3) 0.37752(18) 0.0416(11) Uani 1 1 d . .
N1A N 1.5155(5) 0.0718(6) 0.1515(4) 0.019(2) Uani 1 1 d . .
N2A N 1.6659(6) 0.0890(6) 0.1349(4) 0.028(2) Uani 1 1 d . .
N3A N 1.5548(5) 0.1733(6) 0.2658(4) 0.020(2) Uani 1 1 d . .
N4A N 1.7118(5) 0.1532(6) 0.2621(4) 0.024(2) Uani 1 1 d . .
C1A C 1.5288(7) 0.0439(8) 0.1041(5) 0.031(3) Uani 1 1 d . .
C2A C 1.4814(9) -0.0018(9) 0.0582(5) 0.046(4) Uani 1 1 d . .
C3A C 1.4053(8) -0.0292(8) 0.0422(5) 0.037(3) Uani 1 1 d . .
H3A H 1.3690 -0.0187 0.0660 0.045 Uiso 1 1 calc R U
C4A C 1.3766(8) -0.0722(9) -0.0074(5) 0.042(4) Uani 1 1 d . .
H4A H 1.3217 -0.0888 -0.0180 0.050 Uiso 1 1 calc R U
C5A C 1.4309(9) -0.0899(10) -0.0409(6) 0.051(4) Uani 1 1 d . .
H5A H 1.4127 -0.1213 -0.0742 0.062 Uiso 1 1 calc R U
C6A C 1.5124(9) -0.0631(9) -0.0275(6) 0.042(4) Uani 1 1 d . .
C7A C 1.5726(10) -0.0790(9) -0.0564(6) 0.054(5) Uani 1 1 d . .
H7A H 1.5618 -0.1147 -0.0884 0.065 Uiso 1 1 calc R U
C8A C 1.6490(9) -0.0433(9) -0.0391(6) 0.048(4) Uani 1 1 d . .
H8A H 1.6873 -0.0482 -0.0621 0.058 Uiso 1 1 calc R U
C9A C 1.6706(9) 0.0005(9) 0.0124(5) 0.042(4) Uani 1 1 d . .
H9A H 1.7236 0.0219 0.0252 0.051 Uiso 1 1 calc R U
C10A C 1.6135(8) 0.0105(8) 0.0421(5) 0.035(3) Uani 1 1 d . .
C11A C 1.6126(8) 0.0532(8) 0.0943(5) 0.031(3) Uani 1 1 d . .
C12A C 1.5337(8) -0.0193(8) 0.0223(5) 0.032(3) Uani 1 1 d . .
C13A C 1.4394(7) 0.0461(9) 0.1630(5) 0.035(3) Uani 1 1 d . .
C14A C 1.3735(8) 0.1024(9) 0.1493(6) 0.041(4) Uani 1 1 d . .
C15A C 1.2984(8) 0.0711(9) 0.1613(6) 0.043(4) Uani 1 1 d . .
H15A H 1.2513 0.1054 0.1512 0.051 Uiso 1 1 calc R U
C16A C 1.2935(8) -0.0072(9) 0.1869(6) 0.042(4) Uani 1 1 d . .
C17A C 1.3600(9) -0.0569(10) 0.1974(6) 0.049(4) Uani 1 1 d . .
H17A H 1.3562 -0.1121 0.2131 0.058 Uiso 1 1 calc R U
C18A C 1.4347(9) -0.0316(9) 0.1864(6) 0.040(4) Uani 1 1 d . .
C19A C 1.3793(8) 0.1886(8) 0.1192(6) 0.051(4) Uani 1 1 d . .
H19B H 1.4310 0.2162 0.1346 0.077 Uiso 1 1 calc R U
H19C H 1.3353 0.2265 0.1244 0.077 Uiso 1 1 calc R U
H19A H 1.3752 0.1779 0.0796 0.077 Uiso 1 1 calc R U
C20A C 1.2143(9) -0.0345(12) 0.2000(7) 0.070(5) Uani 1 1 d . .
H20A H 1.1804 0.0162 0.2009 0.105 Uiso 1 1 calc R U
H20B H 1.2240 -0.0632 0.2361 0.105 Uiso 1 1 calc R U
H20C H 1.1871 -0.0744 0.1714 0.105 Uiso 1 1 calc R U
C21A C 1.5072(9) -0.0899(10) 0.1972(7) 0.059(5) Uani 1 1 d . .
H21B H 1.5016 -0.1334 0.1679 0.089 Uiso 1 1 calc R U
H21A H 1.5114 -0.1182 0.2331 0.089 Uiso 1 1 calc R U
H21C H 1.5559 -0.0558 0.1975 0.089 Uiso 1 1 calc R U
C22A C 1.7475(7) 0.0843(8) 0.1265(5) 0.029(3) Uani 1 1 d . .
C23A C 1.7788(8) 0.1473(9) 0.0996(5) 0.037(3) Uani 1 1 d . .
C24A C 1.8588(8) 0.1414(9) 0.0941(5) 0.037(3) Uani 1 1 d . .
H24A H 1.8822 0.1863 0.0767 0.045 Uiso 1 1 calc R U
C25A C 1.9042(8) 0.0689(11) 0.1144(6) 0.048(4) Uani 1 1 d . .
C26A C 1.8684(8) 0.0019(10) 0.1409(5) 0.042(4) Uani 1 1 d . .
H26A H 1.8987 -0.0478 0.1545 0.051 Uiso 1 1 calc R U
C27A C 1.7904(8) 0.0102(8) 0.1465(5) 0.032(3) Uani 1 1 d . .
C28A C 1.7310(8) 0.2275(9) 0.0727(6) 0.049(4) Uani 1 1 d . .
H28B H 1.7026 0.2132 0.0351 0.074 Uiso 1 1 calc R U
H28A H 1.7685 0.2750 0.0713 0.074 Uiso 1 1 calc R U
H28C H 1.6919 0.2447 0.0949 0.074 Uiso 1 1 calc R U
C29A C 1.9894(9) 0.0612(12) 0.1096(9) 0.085(6) Uani 1 1 d . .
H29A H 1.9930 0.0655 0.0706 0.128 Uiso 1 1 calc R U
H29B H 2.0107 0.0055 0.1244 0.128 Uiso 1 1 calc R U
H29C H 2.0209 0.1076 0.1306 0.128 Uiso 1 1 calc R U
C30A C 1.7525(8) -0.0658(8) 0.1730(5) 0.035(3) Uani 1 1 d . .
H30B H 1.7269 -0.1058 0.1440 0.053 Uiso 1 1 calc R U
H30A H 1.7120 -0.0437 0.1926 0.053 Uiso 1 1 calc R U
H30C H 1.7947 -0.0960 0.1993 0.053 Uiso 1 1 calc R U
C31A C 1.6086(8) 0.2038(8) 0.3063(5) 0.028(3) Uani 1 1 d . .
C32A C 1.6071(7) 0.2497(8) 0.3576(5) 0.027(3) Uani 1 1 d . .
C33A C 1.5468(7) 0.2827(7) 0.3835(5) 0.026(3) Uani 1 1 d . .
H33A H 1.4913 0.2789 0.3665 0.031 Uiso 1 1 calc R U
C34A C 1.5729(9) 0.3221(8) 0.4366(5) 0.038(3) Uani 1 1 d . .
H34A H 1.5331 0.3440 0.4548 0.046 Uiso 1 1 calc R U
C35A C 1.6481(9) 0.3295(9) 0.4612(5) 0.042(4) Uani 1 1 d . .
H35A H 1.6609 0.3601 0.4952 0.050 Uiso 1 1 calc R U
C36A C 1.7126(8) 0.2933(8) 0.4390(5) 0.034(3) Uani 1 1 d . .
C37A C 1.7960(8) 0.2961(8) 0.4608(5) 0.034(3) Uani 1 1 d . .
H37A H 1.8157 0.3228 0.4956 0.041 Uiso 1 1 calc R U
C38A C 1.8468(8) 0.2616(8) 0.4331(5) 0.032(3) Uani 1 1 d . .
H38A H 1.9026 0.2626 0.4496 0.039 Uiso 1 1 calc R U
C39A C 1.8228(7) 0.2230(8) 0.3799(5) 0.032(3) Uani 1 1 d . .
H39A H 1.8614 0.1987 0.3615 0.038 Uiso 1 1 calc R U
C40A C 1.7435(7) 0.2219(7) 0.3563(5) 0.026(3) Uani 1 1 d . .
C41A C 1.6965(7) 0.1906(8) 0.3044(5) 0.026(3) Uani 1 1 d . .
C42A C 1.6905(7) 0.2573(7) 0.3865(4) 0.024(3) Uani 1 1 d . .
C43A C 1.4744(7) 0.1714(8) 0.2748(5) 0.030(3) Uani 1 1 d . .
C44A C 1.4521(8) 0.0991(8) 0.3024(5) 0.037(4) Uani 1 1 d . .
C45A C 1.3763(8) 0.0968(10) 0.3130(6) 0.054(4) Uani 1 1 d . .
H45A H 1.3605 0.0475 0.3308 0.065 Uiso 1 1 calc R U
C46A C 1.3222(8) 0.1622(10) 0.2990(7) 0.051(4) Uani 1 1 d . .
C47A C 1.3472(8) 0.2337(10) 0.2735(6) 0.046(4) Uani 1 1 d . .
H47A H 1.3104 0.2800 0.2643 0.055 Uiso 1 1 calc R U
C48A C 1.4226(7) 0.2417(7) 0.2606(5) 0.024(3) Uani 1 1 d . .
C49A C 1.5117(9) 0.0265(9) 0.3230(7) 0.060(5) Uani 1 1 d . .
H49B H 1.5313 0.0020 0.2916 0.091 Uiso 1 1 calc R U
H49C H 1.4848 -0.0184 0.3403 0.091 Uiso 1 1 calc R U
H49A H 1.5573 0.0494 0.3501 0.091 Uiso 1 1 calc R U
C50A C 1.2408(9) 0.1582(13) 0.3160(7) 0.081(6) Uani 1 1 d . .
H50B H 1.2484 0.1387 0.3545 0.122 Uiso 1 1 calc R U
H50A H 1.2055 0.1179 0.2919 0.122 Uiso 1 1 calc R U
H50C H 1.2162 0.2155 0.3126 0.122 Uiso 1 1 calc R U
C51A C 1.4450(8) 0.3214(8) 0.2361(6) 0.039(4) Uani 1 1 d . .
H51A H 1.4010 0.3632 0.2330 0.058 Uiso 1 1 calc R U
H51C H 1.4551 0.3093 0.1991 0.058 Uiso 1 1 calc R U
H51B H 1.4938 0.3452 0.2596 0.058 Uiso 1 1 calc R U
C52A C 1.7931(7) 0.1263(8) 0.2644(4) 0.023(3) Uani 1 1 d . .
C53A C 1.8176(8) 0.0474(8) 0.2901(5) 0.031(3) Uani 1 1 d . .
C54A C 1.8981(8) 0.0222(9) 0.2908(6) 0.041(4) Uani 1 1 d . .
H54A H 1.9163 -0.0322 0.3059 0.049 Uiso 1 1 calc R U
C55A C 1.9506(7) 0.0745(9) 0.2703(5) 0.035(3) Uani 1 1 d . .
C56A C 1.9244(7) 0.1533(8) 0.2473(5) 0.034(3) Uani 1 1 d . .
H56A H 1.9611 0.1883 0.2329 0.040 Uiso 1 1 calc R U
C57A C 1.8448(8) 0.1837(7) 0.2444(5) 0.029(3) Uani 1 1 d . .
C58A C 1.7655(8) -0.0083(9) 0.3144(6) 0.043(4) Uani 1 1 d . .
H58B H 1.7880 -0.0665 0.3184 0.065 Uiso 1 1 calc R U
H58A H 1.7118 -0.0098 0.2903 0.065 Uiso 1 1 calc R U
H58C H 1.7614 0.0140 0.3509 0.065 Uiso 1 1 calc R U
C59A C 2.0320(8) 0.0455(10) 0.2690(6) 0.052(4) Uani 1 1 d . .
H59A H 2.0304 0.0082 0.2368 0.078 Uiso 1 1 calc R U
H59C H 2.0540 0.0133 0.3029 0.078 Uiso 1 1 calc R U
H59B H 2.0663 0.0954 0.2664 0.078 Uiso 1 1 calc R U
C60A C 1.8203(7) 0.2704(7) 0.2221(6) 0.036(3) Uani 1 1 d . .
H60B H 1.8114 0.3079 0.2522 0.054 Uiso 1 1 calc R U
H60A H 1.7705 0.2659 0.1939 0.054 Uiso 1 1 calc R U
H60C H 1.8629 0.2948 0.2053 0.054 Uiso 1 1 calc R U
Ni1B Ni 0.87631(8) 0.63141(10) 0.30633(6) 0.0228(4) Uani 1 1 d . .
Cl1B Cl 0.88843(18) 0.76776(19) 0.34163(13) 0.0311(7) Uani 1 1 d . .
Cl2B Cl 0.9022(3) 0.7772(3) 0.79657(17) 0.0660(12) Uani 1 1 d . .
Cl3B Cl 0.9648(3) 0.8975(4) 0.9179(2) 0.105(2) Uani 1 1 d . .
Cl4B Cl 0.8556(3) 0.7109(3) 0.92184(17) 0.0614(11) Uani 1 1 d . .
Cl5B Cl 0.7641(3) 0.8905(3) 0.85268(19) 0.0656(12) Uani 1 1 d . .
Al1B Al 0.8741(3) 0.8181(3) 0.87207(19) 0.0509(13) Uani 1 1 d . .
N1B N 0.7880(6) 0.6481(6) 0.2351(4) 0.026(2) Uani 1 1 d . .
N2B N 0.9458(6) 0.6603(6) 0.2481(4) 0.030(3) Uani 1 1 d . .
N3B N 0.8051(6) 0.5877(6) 0.3622(4) 0.025(2) Uani 1 1 d . .
N4B N 0.9616(6) 0.5677(6) 0.3660(4) 0.025(2) Uani 1 1 d . .
C1B C 0.8148(7) 0.6839(8) 0.1964(5) 0.027(3) Uani 1 1 d . .
C2B C 0.7806(8) 0.7152(8) 0.1405(5) 0.029(3) Uani 1 1 d . .
C3B C 0.7030(8) 0.7223(8) 0.1061(5) 0.040(4) Uani 1 1 d . .
H3B H 0.6576 0.7010 0.1189 0.048 Uiso 1 1 calc R U
C4B C 0.6923(9) 0.7595(10) 0.0545(6) 0.048(4) Uani 1 1 d . .
H4B H 0.6396 0.7642 0.0323 0.058 Uiso 1 1 calc R U
C5B C 0.7579(10) 0.7902(9) 0.0347(6) 0.048(4) Uani 1 1 d . .
H5B H 0.7493 0.8165 -0.0008 0.058 Uiso 1 1 calc R U
C6B C 0.8355(9) 0.7830(9) 0.0658(5) 0.043(4) Uani 1 1 d . .
C7B C 0.9060(10) 0.8103(11) 0.0501(6) 0.060(5) Uani 1 1 d . .
H7B H 0.9033 0.8350 0.0145 0.072 Uiso 1 1 calc R U
C8B C 0.9794(10) 0.8014(10) 0.0860(6) 0.057(4) Uani 1 1 d . .
H8B H 1.0261 0.8241 0.0756 0.068 Uiso 1 1 calc R U
C9B C 0.9873(9) 0.7603(9) 0.1368(6) 0.048(4) Uani 1 1 d . .
H9B H 1.0395 0.7516 0.1590 0.058 Uiso 1 1 calc R U
C10B C 0.9224(8) 0.7326(9) 0.1553(6) 0.038(3) Uani 1 1 d . .
C11B C 0.9039(7) 0.6949(8) 0.2052(5) 0.027(3) Uani 1 1 d . .
C12B C 0.8466(8) 0.7456(9) 0.1189(5) 0.040(4) Uani 1 1 d . .
C13B C 0.7035(6) 0.6254(8) 0.2224(4) 0.022(3) Uani 1 1 d . .
C14B C 0.6789(7) 0.5497(8) 0.1924(5) 0.025(3) Uani 1 1 d . .
C15B C 0.5992(8) 0.5292(8) 0.1829(5) 0.033(3) Uani 1 1 d . .
H15B H 0.5819 0.4771 0.1641 0.040 Uiso 1 1 calc R U
C16B C 0.5430(7) 0.5806(8) 0.1994(5) 0.033(3) Uani 1 1 d . .
C17B C 0.5695(7) 0.6562(8) 0.2253(5) 0.030(3) Uani 1 1 d . .
H17B H 0.5309 0.6935 0.2357 0.036 Uiso 1 1 calc R U
C18B C 0.6498(7) 0.6817(8) 0.2371(5) 0.028(3) Uani 1 1 d . .
C19B C 0.7377(7) 0.4898(8) 0.1720(5) 0.033(3) Uani 1 1 d . .
H19F H 0.7137 0.4324 0.1655 0.050 Uiso 1 1 calc R U
H19D H 0.7878 0.4862 0.2000 0.050 Uiso 1 1 calc R U
H19E H 0.7493 0.5123 0.1374 0.050 Uiso 1 1 calc R U
C20B C 0.4545(8) 0.5556(9) 0.1900(6) 0.046(4) Uani 1 1 d . .
H20D H 0.4493 0.5006 0.2083 0.068 Uiso 1 1 calc R U
H20F H 0.4327 0.5501 0.1502 0.068 Uiso 1 1 calc R U
H20E H 0.4247 0.6001 0.2055 0.068 Uiso 1 1 calc R U
C21B C 0.6750(7) 0.7668(8) 0.2648(5) 0.030(3) Uani 1 1 d . .
H21F H 0.7220 0.7582 0.2949 0.045 Uiso 1 1 calc R U
H21D H 0.6305 0.7906 0.2799 0.045 Uiso 1 1 calc R U
H21E H 0.6888 0.8070 0.2376 0.045 Uiso 1 1 calc R U
C22B C 1.0308(6) 0.6510(8) 0.2487(5) 0.027(3) Uani 1 1 d . .
C23B C 1.0523(7) 0.5709(8) 0.2310(5) 0.032(3) Uani 1 1 d . .
C24B C 1.1333(8) 0.5562(11) 0.2302(7) 0.060(5) Uani 1 1 d . .
H24B H 1.1506 0.5023 0.2187 0.072 Uiso 1 1 calc R U
C25B C 1.1890(8) 0.6240(10) 0.2471(6) 0.049(4) Uani 1 1 d . .
C26B C 1.1649(8) 0.6996(9) 0.2642(6) 0.045(4) Uani 1 1 d . .
H26B H 1.2042 0.7427 0.2763 0.054 Uiso 1 1 calc R U
C27B C 1.0852(8) 0.7179(8) 0.2651(5) 0.034(3) Uani 1 1 d . .
C28B C 0.9886(8) 0.5015(9) 0.2097(6) 0.049(4) Uani 1 1 d . .
H28D H 0.9557 0.4916 0.2374 0.074 Uiso 1 1 calc R U
H28F H 1.0156 0.4479 0.2032 0.074 Uiso 1 1 calc R U
H28E H 0.9541 0.5209 0.1750 0.074 Uiso 1 1 calc R U
C29B C 1.2776(9) 0.6079(13) 0.2461(8) 0.093(7) Uani 1 1 d . .
H29D H 1.3108 0.6527 0.2675 0.140 Uiso 1 1 calc R U
H29F H 1.2849 0.6091 0.2078 0.140 Uiso 1 1 calc R U
H29E H 1.2938 0.5515 0.2624 0.140 Uiso 1 1 calc R U
C30B C 1.0648(9) 0.8035(9) 0.2815(6) 0.050(4) Uani 1 1 d . .
H30F H 1.0971 0.8170 0.3182 0.075 Uiso 1 1 calc R U
H30E H 1.0075 0.8054 0.2828 0.075 Uiso 1 1 calc R U
H30D H 1.0759 0.8457 0.2546 0.075 Uiso 1 1 calc R U
C31B C 0.8501(7) 0.5642(7) 0.4079(5) 0.027(3) Uani 1 1 d . .
C32B C 0.8327(7) 0.5342(8) 0.4618(5) 0.031(3) Uani 1 1 d . .
C33B C 0.7663(7) 0.5297(8) 0.4844(5) 0.027(3) Uani 1 1 d . .
H33B H 0.7153 0.5476 0.4639 0.033 Uiso 1 1 calc R U
C34B C 0.7744(8) 0.4979(8) 0.5391(6) 0.038(3) Uani 1 1 d . .
H34B H 0.7286 0.4960 0.5557 0.045 Uiso 1 1 calc R U
C35B C 0.8470(8) 0.4701(8) 0.5682(5) 0.037(3) Uani 1 1 d . .
H35B H 0.8509 0.4490 0.6048 0.044 Uiso 1 1 calc R U
C36B C 0.9169(8) 0.4718(8) 0.5451(5) 0.034(3) Uani 1 1 d . .
C37B C 0.9934(9) 0.4411(9) 0.5704(6) 0.048(4) Uani 1 1 d . .
H37B H 1.0019 0.4142 0.6057 0.057 Uiso 1 1 calc R U
C38B C 1.0562(10) 0.4508(9) 0.5431(6) 0.047(4) Uani 1 1 d . .
H38B H 1.1085 0.4317 0.5605 0.056 Uiso 1 1 calc R U
C39B C 1.0448(8) 0.4882(9) 0.4899(6) 0.039(3) Uani 1 1 d . .
H39B H 1.0895 0.4958 0.4727 0.047 Uiso 1 1 calc R U
C40B C 0.9719(7) 0.5131(8) 0.4638(5) 0.031(3) Uani 1 1 d . .
C41B C 0.9370(8) 0.5525(8) 0.4093(6) 0.033(3) Uani 1 1 d . .
C42B C 0.9057(8) 0.5070(8) 0.4920(5) 0.029(3) Uani 1 1 d . .
C43B C 0.7195(7) 0.5792(8) 0.3567(5) 0.024(3) Uani 1 1 d . .
C44B C 0.6860(7) 0.5056(7) 0.3323(4) 0.023(3) Uani 1 1 d . .
C45B C 0.6064(7) 0.4906(8) 0.3321(5) 0.034(3) Uani 1 1 d . .
H45B H 0.5830 0.4380 0.3172 0.040 Uiso 1 1 calc R U
C46B C 0.5595(7) 0.5484(8) 0.3523(6) 0.032(3) Uani 1 1 d . .
C47B C 0.5941(7) 0.6238(8) 0.3735(5) 0.027(3) Uani 1 1 d . .
H47B H 0.5613 0.6652 0.3866 0.033 Uiso 1 1 calc R U
C48B C 0.6738(7) 0.6424(9) 0.3768(5) 0.031(3) Uani 1 1 d . .
C49B C 0.7357(7) 0.4399(8) 0.3115(5) 0.034(3) Uani 1 1 d . .
H49F H 0.7716 0.4682 0.2907 0.051 Uiso 1 1 calc R U
H49E H 0.7005 0.3996 0.2873 0.051 Uiso 1 1 calc R U
H49D H 0.7679 0.4086 0.3429 0.051 Uiso 1 1 calc R U
C50B C 0.4721(8) 0.5281(10) 0.3505(6) 0.051(4) Uani 1 1 d . .
H50F H 0.4503 0.4948 0.3171 0.077 Uiso 1 1 calc R U
H50E H 0.4418 0.5819 0.3500 0.077 Uiso 1 1 calc R U
H50D H 0.4675 0.4946 0.3834 0.077 Uiso 1 1 calc R U
C51B C 0.7109(7) 0.7236(8) 0.4063(6) 0.037(3) Uani 1 1 d . .
H51F H 0.7465 0.7079 0.4414 0.056 Uiso 1 1 calc R U
H51D H 0.6679 0.7613 0.4136 0.056 Uiso 1 1 calc R U
H51E H 0.7419 0.7539 0.3828 0.056 Uiso 1 1 calc R U
C52B C 1.0416(7) 0.5334(8) 0.3637(5) 0.027(3) Uani 1 1 d . .
C53B C 1.0439(7) 0.4465(8) 0.3448(5) 0.033(3) Uani 1 1 d . .
C54B C 1.1174(8) 0.4142(10) 0.3408(6) 0.048(4) Uani 1 1 d . .
H54B H 1.1207 0.3566 0.3285 0.058 Uiso 1 1 calc R U
C55B C 1.1863(9) 0.4619(10) 0.3538(7) 0.054(4) Uani 1 1 d . .
C56B C 1.1797(7) 0.5465(11) 0.3742(6) 0.048(4) Uani 1 1 d . .
H56B H 1.2278 0.5789 0.3854 0.058 Uiso 1 1 calc R U
C57B C 1.1077(8) 0.5847(8) 0.3788(5) 0.034(3) Uani 1 1 d . .
C58B C 0.9708(8) 0.3910(9) 0.3295(6) 0.048(4) Uani 1 1 d . .
H58D H 0.9818 0.3437 0.3059 0.072 Uiso 1 1 calc R U
H58F H 0.9257 0.4254 0.3094 0.072 Uiso 1 1 calc R U
H58E H 0.9569 0.3675 0.3632 0.072 Uiso 1 1 calc R U
C59B C 1.2653(8) 0.4254(10) 0.3462(8) 0.066(5) Uani 1 1 d . .
H59F H 1.2661 0.3633 0.3528 0.099 Uiso 1 1 calc R U
H59D H 1.3094 0.4528 0.3724 0.099 Uiso 1 1 calc R U
H59E H 1.2719 0.4365 0.3082 0.099 Uiso 1 1 calc R U
C60B C 1.1041(8) 0.6736(9) 0.4025(6) 0.047(4) Uani 1 1 d . .
H60E H 1.1505 0.7072 0.3967 0.070 Uiso 1 1 calc R U
H60F H 1.1051 0.6693 0.4423 0.070 Uiso 1 1 calc R U
H60D H 1.0543 0.7020 0.3840 0.070 Uiso 1 1 calc R U
C1 C 0.6743(10) 0.9870(10) 0.4904(8) 0.075(5) Uani 1 1 d . .
H1A H 0.6211 0.9659 0.4706 0.090 Uiso 1 1 calc R U
H1B H 0.6693 1.0020 0.5286 0.090 Uiso 1 1 calc R U
Cl1 Cl 0.6962(4) 1.0772(3) 0.4588(2) 0.113(2) Uani 1 1 d . .
Cl2 Cl 0.7426(3) 0.9047(3) 0.4940(2) 0.0906(17) Uani 1 1 d . .
C2 C 0.8640(12) 0.5059(13) 0.9879(10) 0.108(9) Uani 1 1 d . .
H2C H 0.9222 0.4993 1.0037 0.129 Uiso 1 1 calc R U
H2D H 0.8579 0.5464 0.9563 0.129 Uiso 1 1 calc R U
Cl3 Cl 0.8165(5) 0.5474(4) 1.0377(3) 0.143(3) Uani 1 1 d . .
Cl4 Cl 0.8233(3) 0.4065(4) 0.9644(3) 0.111(2) Uani 1 1 d . .
C3 C 1.1255(10) 0.2266(11) 0.4396(6) 0.077(6) Uani 1 1 d . .
H3D H 1.1431 0.2824 0.4268 0.092 Uiso 1 1 calc R U
H3C H 1.1728 0.1880 0.4484 0.092 Uiso 1 1 calc R U
Cl5 Cl 1.0495(3) 0.1800(3) 0.38741(19) 0.0740(14) Uani 1 1 d . .
Cl6 Cl 1.0821(3) 0.2424(3) 0.5013(2) 0.0697(14) Uani 1 1 d . .

loop_
_atom_site_aniso_label
_atom_site_aniso_U_11
_atom_site_aniso_U_22
_atom_site_aniso_U_33
_atom_site_aniso_U_23
_atom_site_aniso_U_13
_atom_site_aniso_U_12
Ni1A 0.0229(9) 0.0253(9) 0.0235(8) -0.0012(7) 0.0019(6) -0.0014(8)
Cl1A 0.0348(19) 0.0310(19) 0.0380(19) 0.0054(14) 0.0070(15) 0.0041(14)
Cl2A 0.078(3) 0.049(3) 0.058(3) -0.0105(19) 0.033(2) -0.029(2)
Cl3A 0.059(3) 0.056(3) 0.046(2) 0.0063(18) 0.0267(19) 0.0153(19)
Cl4A 0.065(3) 0.063(3) 0.055(3) 0.004(2) 0.010(2) -0.025(2)
Cl5A 0.052(3) 0.054(3) 0.085(3) -0.019(2) 0.026(2) 0.008(2)
Al1A 0.043(3) 0.040(3) 0.048(3) -0.010(2) 0.023(2) -0.010(2)
N1A 0.021(6) 0.018(6) 0.022(5) 0.003(4) 0.009(4) 0.003(4)
N2A 0.020(6) 0.026(6) 0.039(6) 0.006(5) 0.007(5) 0.006(4)
N3A 0.014(5) 0.019(5) 0.029(6) 0.003(4) 0.006(4) 0.002(4)
N4A 0.019(5) 0.022(6) 0.034(6) 0.004(4) 0.010(4) 0.000(4)
C1A 0.029(8) 0.020(7) 0.040(8) -0.006(6) 0.001(6) 0.004(5)
C2A 0.060(11) 0.045(9) 0.024(8) -0.004(6) -0.009(7) 0.017(8)
C3A 0.027(8) 0.050(9) 0.031(8) -0.004(6) -0.003(6) -0.008(6)
C4A 0.032(8) 0.062(10) 0.027(8) -0.008(7) -0.002(6) -0.009(7)
C5A 0.055(11) 0.058(11) 0.037(9) -0.020(7) -0.001(8) -0.016(8)
C6A 0.056(11) 0.038(9) 0.033(8) -0.008(7) 0.014(8) 0.015(7)
C7A 0.086(14) 0.045(10) 0.022(8) -0.007(7) -0.008(8) 0.006(9)
C8A 0.054(11) 0.051(10) 0.039(9) -0.004(7) 0.009(8) 0.027(8)
C9A 0.054(10) 0.047(10) 0.030(8) 0.004(7) 0.018(7) 0.017(7)
C10A 0.045(9) 0.039(9) 0.020(7) 0.013(6) 0.001(6) 0.007(7)
C11A 0.047(9) 0.023(7) 0.020(7) -0.008(5) 0.004(6) 0.000(6)
C12A 0.038(9) 0.029(8) 0.027(7) -0.001(6) 0.005(6) 0.002(6)
C13A 0.018(7) 0.051(10) 0.033(8) -0.014(7) -0.004(6) -0.018(6)
C14A 0.024(8) 0.045(9) 0.050(9) -0.012(7) 0.000(7) 0.011(6)
C15A 0.025(8) 0.053(10) 0.050(9) -0.020(8) 0.007(7) -0.009(7)
C16A 0.032(9) 0.038(9) 0.054(9) -0.002(7) 0.008(7) -0.012(7)
C17A 0.038(10) 0.049(10) 0.056(10) 0.026(8) 0.004(8) 0.004(7)
C18A 0.040(9) 0.027(9) 0.055(10) 0.004(7) 0.012(7) 0.012(6)
C19A 0.043(10) 0.030(9) 0.077(12) -0.011(8) 0.002(9) 0.018(7)
C20A 0.028(9) 0.106(15) 0.083(13) -0.001(11) 0.027(9) -0.001(9)
C21A 0.044(10) 0.054(11) 0.081(13) 0.017(9) 0.015(9) 0.003(8)
C22A 0.022(7) 0.036(8) 0.028(7) -0.001(6) 0.007(6) 0.007(6)
C23A 0.042(8) 0.041(9) 0.037(7) 0.008(7) 0.026(6) 0.004(7)
C24A 0.039(8) 0.034(8) 0.043(8) 0.004(7) 0.017(6) 0.004(7)
C25A 0.029(8) 0.080(13) 0.037(9) -0.010(8) 0.013(7) -0.010(8)
C26A 0.031(8) 0.065(11) 0.035(8) -0.016(7) 0.014(7) 0.020(7)
C27A 0.032(8) 0.040(9) 0.030(7) -0.008(6) 0.022(6) 0.004(6)
C28A 0.042(9) 0.046(10) 0.060(10) 0.017(8) 0.014(8) 0.004(7)
C29A 0.038(11) 0.106(16) 0.127(18) 0.019(13) 0.053(11) 0.010(10)
C30A 0.040(9) 0.034(8) 0.034(8) -0.007(6) 0.012(6) -0.004(6)
C31A 0.034(8) 0.034(8) 0.015(6) 0.015(5) 0.003(6) -0.009(6)
C32A 0.034(8) 0.030(8) 0.018(6) -0.002(5) 0.010(6) 0.006(6)
C33A 0.030(7) 0.026(7) 0.023(7) -0.002(5) 0.007(5) -0.006(5)
C34A 0.049(10) 0.036(9) 0.034(8) -0.008(6) 0.019(7) -0.002(7)
C35A 0.045(10) 0.064(10) 0.020(7) -0.001(7) 0.015(7) 0.000(8)
C36A 0.046(9) 0.026(8) 0.026(7) -0.005(6) 0.000(6) 0.000(6)
C37A 0.043(9) 0.026(8) 0.028(7) -0.008(6) -0.006(6) 0.002(6)
C38A 0.028(8) 0.044(9) 0.020(7) -0.009(6) -0.007(5) -0.006(6)
C39A 0.024(7) 0.044(9) 0.026(7) 0.002(6) 0.001(6) 0.004(6)
C40A 0.031(8) 0.023(7) 0.020(6) 0.002(5) -0.004(6) -0.010(6)
C41A 0.021(7) 0.035(8) 0.024(7) 0.008(6) 0.006(6) -0.001(5)
C42A 0.025(7) 0.023(7) 0.018(6) 0.010(5) -0.007(5) -0.012(5)
C43A 0.021(7) 0.030(8) 0.036(8) 0.004(6) 0.002(6) 0.004(5)
C44A 0.033(8) 0.041(9) 0.033(8) 0.015(6) -0.003(6) -0.011(6)
C45A 0.024(8) 0.073(12) 0.070(11) 0.028(9) 0.021(8) -0.008(8)
C46A 0.025(8) 0.060(12) 0.064(10) 0.011(8) 0.001(7) -0.004(7)
C47A 0.032(9) 0.059(11) 0.047(9) -0.018(8) 0.012(7) -0.001(7)
C48A 0.021(7) 0.017(7) 0.034(7) -0.010(5) 0.007(6) -0.005(5)
C49A 0.057(11) 0.037(10) 0.095(13) 0.026(9) 0.032(10) 0.029(8)
C50A 0.032(9) 0.139(19) 0.077(13) 0.000(12) 0.022(9) -0.031(10)
C51A 0.030(8) 0.025(8) 0.059(10) 0.000(7) 0.002(7) 0.008(6)
C52A 0.031(7) 0.013(6) 0.027(6) 0.007(5) 0.015(5) 0.006(6)
C53A 0.037(8) 0.037(8) 0.018(6) -0.005(6) 0.005(6) 0.002(6)
C54A 0.040(9) 0.032(9) 0.047(9) 0.006(7) 0.004(7) 0.013(7)
C55A 0.019(7) 0.049(10) 0.036(8) -0.002(7) 0.004(6) 0.007(6)
C56A 0.025(7) 0.033(9) 0.037(8) -0.004(6) -0.006(6) -0.005(6)
C57A 0.034(8) 0.018(7) 0.034(7) 0.002(6) 0.008(6) 0.005(6)
C58A 0.030(8) 0.038(9) 0.061(10) 0.019(7) 0.006(7) 0.002(6)
C59A 0.025(8) 0.059(11) 0.069(11) 0.009(8) 0.007(8) 0.006(7)
C60A 0.035(8) 0.015(7) 0.058(9) 0.002(6) 0.008(7) -0.011(6)
Ni1B 0.0177(8) 0.0241(9) 0.0257(8) -0.0001(7) 0.0022(6) 0.0004(7)
Cl1B 0.0304(18) 0.0286(18) 0.0346(17) -0.0050(14) 0.0071(14) -0.0012(14)
Cl2B 0.075(3) 0.080(3) 0.051(2) -0.012(2) 0.030(2) -0.001(2)
Cl3B 0.103(4) 0.141(5) 0.067(3) -0.009(3) 0.008(3) -0.084(4)
Cl4B 0.074(3) 0.058(3) 0.054(3) 0.0044(19) 0.019(2) -0.011(2)
Cl5B 0.071(3) 0.050(3) 0.085(3) -0.012(2) 0.039(3) -0.002(2)
Al1B 0.051(3) 0.062(3) 0.045(3) -0.004(2) 0.022(2) -0.015(2)
N1B 0.026(6) 0.017(6) 0.038(6) 0.003(5) 0.011(5) 0.005(4)
N2B 0.021(6) 0.037(7) 0.033(6) -0.009(5) 0.005(5) 0.006(4)
N3B 0.024(6) 0.028(6) 0.024(6) -0.006(4) 0.009(5) 0.000(4)
N4B 0.021(6) 0.026(6) 0.028(6) -0.002(5) 0.005(5) 0.000(4)
C1B 0.022(7) 0.023(7) 0.035(8) 0.007(6) 0.004(6) 0.002(5)
C2B 0.035(8) 0.026(8) 0.032(7) 0.004(6) 0.017(6) 0.005(6)
C3B 0.051(10) 0.035(9) 0.030(8) 0.002(6) -0.003(7) 0.006(7)
C4B 0.048(10) 0.054(10) 0.040(9) -0.005(8) 0.003(7) 0.011(8)
C5B 0.073(12) 0.038(10) 0.031(8) 0.009(6) 0.005(8) 0.021(8)
C6B 0.051(10) 0.062(11) 0.020(7) -0.005(7) 0.017(7) -0.013(8)
C7B 0.075(13) 0.085(13) 0.024(8) 0.000(8) 0.022(8) -0.003(10)
C8B 0.053(11) 0.081(13) 0.039(9) 0.003(8) 0.016(8) -0.009(9)
C9B 0.045(9) 0.054(10) 0.053(10) -0.004(8) 0.026(8) -0.020(8)
C10B 0.037(9) 0.041(9) 0.039(8) -0.004(7) 0.012(7) 0.006(7)
C11B 0.022(7) 0.030(8) 0.026(7) -0.004(5) 0.000(6) -0.006(5)
C12B 0.043(9) 0.059(10) 0.019(7) -0.004(6) 0.011(6) -0.002(7)
C13B 0.018(6) 0.022(7) 0.028(6) -0.007(6) 0.011(5) 0.000(5)
C14B 0.014(7) 0.031(8) 0.028(7) -0.004(5) 0.001(5) -0.004(5)
C15B 0.040(9) 0.033(8) 0.029(7) -0.017(6) 0.011(6) 0.003(6)
C16B 0.020(7) 0.035(9) 0.047(9) 0.010(6) 0.010(6) 0.001(6)
C17B 0.025(7) 0.033(9) 0.034(7) 0.004(6) 0.010(6) 0.002(6)
C18B 0.018(7) 0.024(7) 0.038(8) -0.002(6) -0.004(6) -0.003(5)
C19B 0.030(8) 0.029(8) 0.035(8) -0.013(6) -0.005(6) -0.001(6)
C20B 0.035(9) 0.049(10) 0.051(9) -0.008(7) 0.006(7) 0.004(7)
C21B 0.026(7) 0.030(8) 0.035(7) -0.002(6) 0.007(6) 0.010(6)
C22B 0.009(6) 0.036(9) 0.035(7) 0.000(6) 0.004(5) 0.000(5)
C23B 0.028(8) 0.032(8) 0.033(8) -0.014(6) -0.002(6) 0.000(6)
C24B 0.019(8) 0.077(12) 0.084(13) -0.048(10) 0.010(8) -0.009(8)
C25B 0.022(7) 0.059(11) 0.066(10) -0.026(9) 0.007(7) 0.010(7)
C26B 0.022(8) 0.050(10) 0.062(11) -0.019(7) 0.002(7) -0.006(7)
C27B 0.026(8) 0.043(9) 0.032(8) 0.003(6) 0.004(6) -0.003(6)
C28B 0.024(8) 0.064(11) 0.057(10) -0.009(8) 0.002(7) 0.024(7)
C29B 0.031(10) 0.120(18) 0.135(18) -0.075(14) 0.031(11) 0.001(10)
C30B 0.054(10) 0.032(9) 0.069(11) -0.014(7) 0.025(9) 0.006(7)
C31B 0.019(7) 0.021(7) 0.039(8) 0.011(6) 0.002(6) 0.000(5)
C32B 0.021(7) 0.034(8) 0.033(8) 0.003(6) -0.003(6) 0.001(6)
C33B 0.019(7) 0.037(8) 0.025(7) 0.004(6) 0.002(5) 0.002(6)
C34B 0.036(9) 0.031(8) 0.045(9) 0.005(6) 0.006(7) -0.003(6)
C35B 0.050(10) 0.034(9) 0.026(7) 0.005(6) 0.007(7) -0.002(7)
C36B 0.037(9) 0.033(8) 0.027(7) -0.010(6) -0.005(6) 0.003(6)
C37B 0.061(11) 0.042(10) 0.028(8) 0.003(6) -0.016(8) 0.005(8)
C38B 0.048(10) 0.049(10) 0.037(9) -0.001(7) -0.007(7) -0.006(7)
C39B 0.021(8) 0.051(9) 0.042(9) 0.000(7) 0.002(6) 0.008(6)
C40B 0.025(8) 0.028(8) 0.036(8) -0.004(6) -0.007(6) 0.006(6)
C41B 0.031(8) 0.017(7) 0.048(9) 0.003(6) 0.000(7) -0.002(5)
C42B 0.038(8) 0.033(8) 0.011(6) -0.004(5) -0.004(6) -0.006(6)
C43B 0.014(7) 0.032(8) 0.025(7) 0.002(6) -0.001(5) 0.000(5)
C44B 0.027(7) 0.024(7) 0.019(6) -0.003(5) 0.011(5) -0.001(5)
C45B 0.022(7) 0.029(8) 0.046(8) 0.018(6) -0.003(6) -0.005(6)
C46B 0.021(7) 0.020(8) 0.058(9) -0.005(6) 0.012(6) 0.002(6)
C47B 0.019(6) 0.027(8) 0.035(7) -0.005(6) 0.005(5) 0.013(6)
C48B 0.022(7) 0.038(8) 0.029(7) 0.004(6) -0.001(5) -0.009(6)
C49B 0.033(8) 0.032(8) 0.038(8) 0.007(6) 0.010(6) 0.009(6)
C50B 0.045(10) 0.062(11) 0.047(9) -0.005(8) 0.011(8) -0.004(8)
C51B 0.021(7) 0.032(8) 0.061(10) -0.005(7) 0.012(7) 0.000(6)
C52B 0.010(6) 0.029(8) 0.042(8) 0.002(6) 0.005(5) 0.006(5)
C53B 0.022(7) 0.028(8) 0.043(8) -0.004(6) -0.006(6) 0.002(6)
C54B 0.021(8) 0.045(10) 0.071(11) -0.025(8) -0.005(7) 0.006(7)
C55B 0.031(9) 0.049(10) 0.079(12) -0.006(9) 0.004(8) 0.004(7)
C56B 0.008(7) 0.090(13) 0.049(9) -0.014(8) 0.010(6) -0.015(7)
C57B 0.029(8) 0.031(8) 0.040(8) -0.002(6) 0.004(6) -0.010(6)
C58B 0.028(8) 0.040(9) 0.072(11) -0.001(8) -0.002(7) -0.020(7)
C59B 0.027(9) 0.051(11) 0.120(16) -0.007(10) 0.015(9) 0.019(7)
C60B 0.028(8) 0.052(10) 0.056(10) -0.002(8) -0.002(7) -0.004(7)
C1 0.072(13) 0.053(12) 0.099(15) -0.002(10) 0.017(11) 0.003(9)
Cl1 0.209(7) 0.062(4) 0.081(4) 0.012(3) 0.062(4) 0.000(4)
Cl2 0.078(4) 0.058(3) 0.122(4) -0.018(3) -0.010(3) 0.003(3)
C2 0.095(16) 0.088(16) 0.17(2) 0.068(16) 0.087(16) 0.030(13)
Cl3 0.199(8) 0.091(5) 0.179(7) -0.056(4) 0.131(6) -0.043(4)
Cl4 0.094(4) 0.128(5) 0.108(5) -0.035(4) 0.018(4) 0.027(4)
C3 0.093(15) 0.065(13) 0.057(12) 0.010(9) -0.019(10) -0.004(10)
Cl5 0.079(3) 0.051(3) 0.077(3) -0.005(2) -0.019(3) 0.003(2)
Cl6 0.055(3) 0.045(3) 0.096(4) -0.011(2) -0.015(2) 0.0099(19)

loop_
_atom_type_symbol
_atom_type_description
_atom_type_scat_dispersion_real
_atom_type_scat_dispersion_imag
_atom_type_scat_source
C C 0.0033 0.0016 'International Tables Vol C Tables 4.2.6.8 and 6.1.1.4'
H H 0.0000 0.0000 'International Tables Vol C Tables 4.2.6.8 and 6.1.1.4'
N N 0.0061 0.0033 'International Tables Vol C Tables 4.2.6.8 and 6.1.1.4'
Al Al 0.0645 0.0514 'International Tables Vol C Tables 4.2.6.8 and 6.1.1.4'
Cl Cl 0.1484 0.1585 'International Tables Vol C Tables 4.2.6.8 and 6.1.1.4'
Ni Ni 0.3393 1.1124 'International Tables Vol C Tables 4.2.6.8 and 6.1.1.4'

loop_
_geom_angle_atom_site_label_1
_geom_angle_atom_site_label_2
_geom_angle_atom_site_label_3
_geom_angle
N1A Ni1A N4A 156.1(3)
N1A Ni1A N3A 98.6(4)
N4A Ni1A N3A 79.8(4)
N1A Ni1A N2A 79.3(4)
N4A Ni1A N2A 100.0(4)
N3A Ni1A N2A 174.6(4)
N1A Ni1A Cl1A 103.9(3)
N4A Ni1A Cl1A 100.0(3)
N3A Ni1A Cl1A 91.4(3)
N2A Ni1A Cl1A 94.0(3)
Cl5A Al1A Cl3A 109.0(3)
Cl5A Al1A Cl4A 112.1(2)
Cl3A Al1A Cl4A 108.2(2)
Cl5A Al1A Cl2A 110.0(3)
Cl3A Al1A Cl2A 111.2(2)
Cl4A Al1A Cl2A 106.2(3)
C1A N1A C13A 114.4(10)
C1A N1A Ni1A 114.5(8)
C13A N1A Ni1A 130.9(7)
C11A N2A C22A 113.3(10)
C11A N2A Ni1A 111.8(8)
C22A N2A Ni1A 134.8(8)
C31A N3A C43A 115.4(10)
C31A N3A Ni1A 109.7(8)
C43A N3A Ni1A 134.9(8)
C41A N4A C52A 117.4(10)
C41A N4A Ni1A 113.0(8)
C52A N4A Ni1A 129.6(8)
N1A C1A C2A 134.2(13)
N1A C1A C11A 117.2(11)
C2A C1A C11A 108.4(12)
C3A C2A C12A 116.7(12)
C3A C2A C1A 137.7(14)
C12A C2A C1A 105.6(13)
C2A C3A C4A 123.6(14)
C2A C3A H3A 118.2
C4A C3A H3A 118.2
C5A C4A C3A 117.7(13)
C5A C4A H4A 121.2
C3A C4A H4A 121.2
C4A C5A C6A 122.6(12)
C4A C5A H5A 118.7
C6A C5A H5A 118.7
C7A C6A C12A 117.4(14)
C7A C6A C5A 128.0(13)
C12A C6A C5A 114.5(13)
C6A C7A C8A 120.6(14)
C6A C7A H7A 119.7
C8A C7A H7A 119.7
C7A C8A C9A 121.1(14)
C7A C8A H8A 119.4
C9A C8A H8A 119.4
C10A C9A C8A 117.6(14)
C10A C9A H9A 121.2
C8A C9A H9A 121.2
C9A C10A C12A 121.3(13)
C9A C10A C11A 132.9(13)
C12A C10A C11A 105.6(12)
N2A C11A C10A 137.0(13)
N2A C11A C1A 116.2(11)
C10A C11A C1A 106.6(11)
C6A C12A C2A 124.8(13)
C6A C12A C10A 121.4(13)
C2A C12A C10A 113.8(12)
C18A C13A C14A 123.1(13)
C18A C13A N1A 118.0(12)
C14A C13A N1A 118.9(12)
C13A C14A C15A 115.5(13)
C13A C14A C19A 122.0(13)
C15A C14A C19A 122.3(12)
C16A C15A C14A 121.8(13)
C16A C15A H15A 119.1
C14A C15A H15A 119.1
C17A C16A C15A 117.8(13)
C17A C16A C20A 123.1(14)
C15A C16A C20A 119.1(13)
C16A C17A C18A 123.7(14)
C16A C17A H17A 118.1
C18A C17A H17A 118.1
C13A C18A C17A 117.9(12)
C13A C18A C21A 119.7(13)
C17A C18A C21A 122.3(13)
C14A C19A H19B 109.5
C14A C19A H19C 109.5
H19B C19A H19C 109.5
C14A C19A H19A 109.5
H19B C19A H19A 109.5
H19C C19A H19A 109.5
C16A C20A H20A 109.5
C16A C20A H20B 109.5
H20A C20A H20B 109.5
C16A C20A H20C 109.5
H20A C20A H20C 109.5
H20B C20A H20C 109.5
C18A C21A H21B 109.5
C18A C21A H21A 109.5
H21B C21A H21A 109.5
C18A C21A H21C 109.5
H21B C21A H21C 109.5
H21A C21A H21C 109.5
C23A C22A C27A 122.9(12)
C23A C22A N2A 121.2(11)
C27A C22A N2A 115.9(11)
C22A C23A C24A 119.2(12)
C22A C23A C28A 124.5(12)
C24A C23A C28A 116.3(11)
C23A C24A C25A 119.6(13)
C23A C24A H24A 120.2
C25A C24A H24A 120.2
C24A C25A C26A 119.7(13)
C24A C25A C29A 120.8(14)
C26A C25A C29A 119.5(14)
C27A C26A C25A 119.3(13)
C27A C26A H26A 120.3
C25A C26A H26A 120.3
C26A C27A C22A 119.2(12)
C26A C27A C30A 117.8(12)
C22A C27A C30A 123.1(11)
C23A C28A H28B 109.5
C23A C28A H28A 109.5
H28B C28A H28A 109.5
C23A C28A H28C 109.5
H28B C28A H28C 109.5
H28A C28A H28C 109.5
C25A C29A H29A 109.5
C25A C29A H29B 109.5
H29A C29A H29B 109.5
C25A C29A H29C 109.5
H29A C29A H29C 109.5
H29B C29A H29C 109.5
C27A C30A H30B 109.5
C27A C30A H30A 109.5
H30B C30A H30A 109.5
C27A C30A H30C 109.5
H30B C30A H30C 109.5
H30A C30A H30C 109.5
N3A C31A C32A 135.5(12)
N3A C31A C41A 117.8(11)
C32A C31A C41A 106.7(10)
C33A C32A C42A 118.2(10)
C33A C32A C31A 135.7(11)
C42A C32A C31A 106.1(11)
C32A C33A C34A 117.0(11)
C32A C33A H33A 121.5
C34A C33A H33A 121.5
C35A C34A C33A 123.7(13)
C35A C34A H34A 118.2
C33A C34A H34A 118.2
C34A C35A C36A 122.6(13)
C34A C35A H35A 118.7
C36A C35A H35A 118.7
C42A C36A C37A 115.2(12)
C42A C36A C35A 115.7(12)
C37A C36A C35A 128.8(12)
C38A C37A C36A 120.2(11)
C38A C37A H37A 119.9
C36A C37A H37A 119.9
C37A C38A C39A 123.7(12)
C37A C38A H38A 118.2
C39A C38A H38A 118.2
C40A C39A C38A 118.3(12)
C40A C39A H39A 120.9
C38A C39A H39A 120.9
C39A C40A C42A 117.3(11)
C39A C40A C41A 134.8(13)
C42A C40A C41A 107.9(10)
N4A C41A C40A 135.6(12)
N4A C41A C31A 117.2(10)
C40A C41A C31A 107.0(11)
C36A C42A C40A 125.3(11)
C36A C42A C32A 122.6(12)
C40A C42A C32A 112.1(10)
C48A C43A C44A 121.8(12)
C48A C43A N3A 121.0(10)
C44A C43A N3A 117.0(10)
C45A C44A C43A 118.1(12)
C45A C44A C49A 120.2(12)
C43A C44A C49A 121.6(12)
C44A C45A C46A 123.0(13)
C44A C45A H45A 118.5
C46A C45A H45A 118.5
C45A C46A C47A 117.2(14)
C45A C46A C50A 120.1(14)
C47A C46A C50A 122.5(14)
C46A C47A C48A 124.1(14)
C46A C47A H47A 117.9
C48A C47A H47A 117.9
C47A C48A C43A 115.6(11)
C47A C48A C51A 120.2(12)
C43A C48A C51A 124.1(11)
C44A C49A H49B 109.5
C44A C49A H49C 109.5
H49B C49A H49C 109.5
C44A C49A H49A 109.5
H49B C49A H49A 109.5
H49C C49A H49A 109.5
C46A C50A H50B 109.5
C46A C50A H50A 109.5
H50B C50A H50A 109.5
C46A C50A H50C 109.5
H50B C50A H50C 109.5
H50A C50A H50C 109.5
C48A C51A H51A 109.5
C48A C51A H51C 109.5
H51A C51A H51C 109.5
C48A C51A H51B 109.5
H51A C51A H51B 109.5
H51C C51A H51B 109.5
C53A C52A C57A 124.3(11)
C53A C52A N4A 117.8(10)
C57A C52A N4A 117.7(10)
C52A C53A C54A 116.3(11)
C52A C53A C58A 123.9(11)
C54A C53A C58A 119.8(12)
C55A C54A C53A 121.8(12)
C55A C54A H54A 119.1
C53A C54A H54A 119.1
C54A C55A C56A 119.6(12)
C54A C55A C59A 120.9(13)
C56A C55A C59A 119.3(13)
C55A C56A C57A 122.5(12)
C55A C56A H56A 118.7
C57A C56A H56A 118.7
C52A C57A C56A 115.2(11)
C52A C57A C60A 123.9(11)
C56A C57A C60A 120.8(11)
C53A C58A H58B 109.5
C53A C58A H58A 109.5
H58B C58A H58A 109.5
C53A C58A H58C 109.5
H58B C58A H58C 109.5
H58A C58A H58C 109.5
C55A C59A H59A 109.5
C55A C59A H59C 109.5
H59A C59A H59C 109.5
C55A C59A H59B 109.5
H59A C59A H59B 109.5
H59C C59A H59B 109.5
C57A C60A H60B 109.5
C57A C60A H60A 109.5
H60B C60A H60A 109.5
C57A C60A H60C 109.5
H60B C60A H60C 109.5
H60A C60A H60C 109.5
N1B Ni1B N2B 78.6(4)
N1B Ni1B N4B 158.4(4)
N2B Ni1B N4B 100.3(4)
N1B Ni1B N3B 100.5(4)
N2B Ni1B N3B 173.6(4)
N4B Ni1B N3B 78.2(4)
N1B Ni1B Cl1B 101.5(3)
N2B Ni1B Cl1B 92.5(3)
N4B Ni1B Cl1B 100.2(3)
N3B Ni1B Cl1B 93.9(3)
Cl3B Al1B Cl2B 112.0(3)
Cl3B Al1B Cl4B 109.1(3)
Cl2B Al1B Cl4B 111.1(3)
Cl3B Al1B Cl5B 108.5(3)
Cl2B Al1B Cl5B 107.8(3)
Cl4B Al1B Cl5B 108.3(3)
C1B N1B C13B 116.0(10)
C1B N1B Ni1B 112.6(8)
C13B N1B Ni1B 131.4(7)
C11B N2B C22B 115.9(11)
C11B N2B Ni1B 111.6(8)
C22B N2B Ni1B 132.5(8)
C31B N3B C43B 117.8(10)
C31B N3B Ni1B 110.4(8)
C43B N3B Ni1B 131.8(7)
C41B N4B C52B 116.1(10)
C41B N4B Ni1B 112.8(8)
C52B N4B Ni1B 131.0(8)
N1B C1B C2B 136.2(12)
N1B C1B C11B 116.8(10)
C2B C1B C11B 106.9(10)
C12B C2B C3B 117.3(12)
C12B C2B C1B 106.0(11)
C3B C2B C1B 136.7(12)
C4B C3B C2B 121.0(14)
C4B C3B H3B 119.5
C2B C3B H3B 119.5
C3B C4B C5B 120.6(14)
C3B C4B H4B 119.7
C5B C4B H4B 119.7
C6B C5B C4B 121.1(13)
C6B C5B H5B 119.5
C4B C5B H5B 119.5
C5B C6B C7B 126.4(14)
C5B C6B C12B 118.4(13)
C7B C6B C12B 115.2(14)
C8B C7B C6B 120.2(14)
C8B C7B H7B 119.9
C6B C7B H7B 119.9
C7B C8B C9B 122.2(15)
C7B C8B H8B 118.9
C9B C8B H8B 118.9
C10B C9B C8B 121.2(15)
C10B C9B H9B 119.4
C8B C9B H9B 119.4
C9B C10B C12B 115.9(13)
C9B C10B C11B 138.5(14)
C12B C10B C11B 105.5(12)
N2B C11B C10B 134.1(12)
N2B C11B C1B 116.7(11)
C10B C11B C1B 108.2(10)
C6B C12B C2B 121.5(13)
C6B C12B C10B 125.1(13)
C2B C12B C10B 113.4(12)
C18B C13B C14B 122.3(10)
C18B C13B N1B 118.2(10)
C14B C13B N1B 119.3(10)
C15B C14B C13B 117.5(11)
C15B C14B C19B 119.7(10)
C13B C14B C19B 122.8(10)
C14B C15B C16B 122.8(12)
C14B C15B H15B 118.6
C16B C15B H15B 118.6
C17B C16B C15B 117.2(12)
C17B C16B C20B 120.7(12)
C15B C16B C20B 122.1(12)
C16B C17B C18B 123.8(12)
C16B C17B H17B 118.1
C18B C17B H17B 118.1
C13B C18B C17B 116.2(11)
C13B C18B C21B 122.6(11)
C17B C18B C21B 121.2(11)
C14B C19B H19F 109.5
C14B C19B H19D 109.5
H19F C19B H19D 109.5
C14B C19B H19E 109.5
H19F C19B H19E 109.5
H19D C19B H19E 109.5
C16B C20B H20D 109.5
C16B C20B H20F 109.5
H20D C20B H20F 109.5
C16B C20B H20E 109.5
H20D C20B H20E 109.5
H20F C20B H20E 109.5
C18B C21B H21F 109.5
C18B C21B H21D 109.5
H21F C21B H21D 109.5
C18B C21B H21E 109.5
H21F C21B H21E 109.5
H21D C21B H21E 109.5
C23B C22B C27B 123.9(11)
C23B C22B N2B 114.3(10)
C27B C22B N2B 121.8(11)
C22B C23B C24B 118.2(12)
C22B C23B C28B 121.5(11)
C24B C23B C28B 120.3(11)
C23B C24B C25B 118.2(13)
C23B C24B H24B 120.9
C25B C24B H24B 120.9
C26B C25B C24B 120.9(13)
C26B C25B C29B 120.9(13)
C24B C25B C29B 118.1(13)
C25B C26B C27B 123.2(13)
C25B C26B H26B 118.4
C27B C26B H26B 118.4
C26B C27B C22B 115.6(12)
C26B C27B C30B 118.8(12)
C22B C27B C30B 125.6(12)
C23B C28B H28D 109.5
C23B C28B H28F 109.5
H28D C28B H28F 109.5
C23B C28B H28E 109.5
H28D C28B H28E 109.5
H28F C28B H28E 109.5
C25B C29B H29D 109.5
C25B C29B H29F 109.5
H29D C29B H29F 109.5
C25B C29B H29E 109.5
H29D C29B H29E 109.5
H29F C29B H29E 109.5
C27B C30B H30F 109.5
C27B C30B H30E 109.5
H30F C30B H30E 109.5
C27B C30B H30D 109.5
H30F C30B H30D 109.5
H30E C30B H30D 109.5
N3B C31B C41B 117.8(11)
N3B C31B C32B 133.0(11)
C41B C31B C32B 108.7(10)
C33B C32B C42B 119.5(12)
C33B C32B C31B 135.6(11)
C42B C32B C31B 104.9(11)
C32B C33B C34B 118.9(11)
C32B C33B H33B 120.5
C34B C33B H33B 120.5
C35B C34B C33B 120.7(13)
C35B C34B H34B 119.6
C33B C34B H34B 119.6
C34B C35B C36B 121.6(13)
C34B C35B H35B 119.2
C36B C35B H35B 119.2
C42B C36B C37B 119.1(14)
C42B C36B C35B 114.9(12)
C37B C36B C35B 126.0(13)
C38B C37B C36B 118.7(13)
C38B C37B H37B 120.6
C36B C37B H37B 120.6
C37B C38B C39B 121.8(14)
C37B C38B H38B 119.1
C39B C38B H38B 119.1
C40B C39B C38B 120.4(14)
C40B C39B H39B 119.8
C38B C39B H39B 119.8
C39B C40B C42B 119.1(12)
C39B C40B C41B 135.8(14)
C42B C40B C41B 105.1(10)
N4B C41B C31B 117.8(11)
N4B C41B C40B 135.4(13)
C31B C41B C40B 106.3(11)
C32B C42B C36B 124.2(13)
C32B C42B C40B 115.0(11)
C36B C42B C40B 120.7(12)
C44B C43B C48B 122.3(11)
C44B C43B N3B 116.1(10)
C48B C43B N3B 121.6(10)
C43B C44B C45B 117.7(11)
C43B C44B C49B 121.1(11)
C45B C44B C49B 120.9(11)
C46B C45B C44B 122.5(12)
C46B C45B H45B 118.7
C44B C45B H45B 118.7
C45B C46B C47B 118.0(11)
C45B C46B C50B 119.9(12)
C47B C46B C50B 122.1(11)
C46B C47B C48B 123.0(11)
C46B C47B H47B 118.5
C48B C47B H47B 118.5
C47B C48B C43B 116.3(11)
C47B C48B C51B 120.5(12)
C43B C48B C51B 122.9(10)
C44B C49B H49F 109.5
C44B C49B H49E 109.5
H49F C49B H49E 109.5
C44B C49B H49D 109.5
H49F C49B H49D 109.5
H49E C49B H49D 109.5
C46B C50B H50F 109.5
C46B C50B H50E 109.5
H50F C50B H50E 109.5
C46B C50B H50D 109.5
H50F C50B H50D 109.5
H50E C50B H50D 109.5
C48B C51B H51F 109.5
C48B C51B H51D 109.5
H51F C51B H51D 109.5
C48B C51B H51E 109.5
H51F C51B H51E 109.5
H51D C51B H51E 109.5
C57B C52B C53B 124.3(11)
C57B C52B N4B 119.4(11)
C53B C52B N4B 116.3(10)
C54B C53B C52B 117.2(11)
C54B C53B C58B 119.5(12)
C52B C53B C58B 123.3(12)
C55B C54B C53B 122.2(14)
C55B C54B H54B 118.9
C53B C54B H54B 118.9
C54B C55B C56B 117.4(13)
C54B C55B C59B 120.6(14)
C56B C55B C59B 122.0(13)
C57B C56B C55B 124.1(13)
C57B C56B H56B 117.9
C55B C56B H56B 117.9
C52B C57B C56B 114.6(13)
C52B C57B C60B 123.0(12)
C56B C57B C60B 122.2(12)
C53B C58B H58D 109.5
C53B C58B H58F 109.5
H58D C58B H58F 109.5
C53B C58B H58E 109.5
H58D C58B H58E 109.5
H58F C58B H58E 109.5
C55B C59B H59F 109.5
C55B C59B H59D 109.5
H59F C59B H59D 109.5
C55B C59B H59E 109.5
H59F C59B H59E 109.5
H59D C59B H59E 109.5
C57B C60B H60E 109.5
C57B C60B H60F 109.5
H60E C60B H60F 109.5
C57B C60B H60D 109.5
H60E C60B H60D 109.5
H60F C60B H60D 109.5
Cl1 C1 Cl2 115.7(11)
Cl1 C1 H1A 108.4
Cl2 C1 H1A 108.4
Cl1 C1 H1B 108.4
Cl2 C1 H1B 108.4
H1A C1 H1B 107.4
Cl3 C2 Cl4 110.8(10)
Cl3 C2 H2C 109.5
Cl4 C2 H2C 109.5
Cl3 C2 H2D 109.5
Cl4 C2 H2D 109.5
H2C C2 H2D 108.1
Cl5 C3 Cl6 107.5(9)
Cl5 C3 H3D 110.2
Cl6 C3 H3D 110.2
Cl5 C3 H3C 110.2
Cl6 C3 H3C 110.2
H3D C3 H3C 108.5

loop_
_geom_bond_atom_site_label_1
_geom_bond_atom_site_label_2
_geom_bond_distance
Ni1A N1A 2.060(9)
Ni1A N4A 2.080(9)
Ni1A N3A 2.134(9)
Ni1A N2A 2.140(10)
Ni1A Cl1A 2.285(3)
Cl2A Al1A 2.136(6)
Cl3A Al1A 2.108(5)
Cl4A Al1A 2.133(6)
Cl5A Al1A 2.095(6)
N1A C1A 1.309(15)
N1A C13A 1.436(15)
N2A C11A 1.326(15)
N2A C22A 1.445(15)
N3A C31A 1.297(14)
N3A C43A 1.429(14)
N4A C41A 1.268(14)
N4A C52A 1.432(14)
C1A C2A 1.436(17)
C1A C11A 1.498(17)
C2A C3A 1.339(18)
C2A C12A 1.404(18)
C3A C4A 1.392(17)
C3A H3A 0.9500
C4A C5A 1.387(19)
C4A H4A 0.9500
C5A C6A 1.418(19)
C5A H5A 0.9500
C6A C7A 1.38(2)
C6A C12A 1.386(17)
C7A C8A 1.40(2)
C7A H7A 0.9500
C8A C9A 1.421(18)
C8A H8A 0.9500
C9A C10A 1.340(17)
C9A H9A 0.9500
C10A C12A 1.421(17)
C10A C11A 1.451(17)
C13A C18A 1.348(18)
C13A C14A 1.406(18)
C14A C15A 1.451(18)
C14A C19A 1.545(19)
C15A C16A 1.383(19)
C15A H15A 0.9500
C16A C17A 1.348(18)
C16A C20A 1.507(18)
C17A C18A 1.405(19)
C17A H17A 0.9500
C18A C21A 1.507(18)
C19A H19B 0.9800
C19A H19C 0.9800
C19A H19A 0.9800
C20A H20A 0.9800
C20A H20B 0.9800
C20A H20C 0.9800
C21A H21B 0.9800
C21A H21A 0.9800
C21A H21C 0.9800
C22A C23A 1.352(17)
C22A C27A 1.396(17)
C23A C24A 1.396(16)
C23A C28A 1.559(18)
C24A C25A 1.398(19)
C24A H24A 0.9500
C25A C26A 1.43(2)
C25A C29A 1.481(19)
C26A C27A 1.366(16)
C26A H26A 0.9500
C27A C30A 1.553(17)
C28A H28B 0.9800
C28A H28A 0.9800
C28A H28C 0.9800
C29A H29A 0.9800
C29A H29B 0.9800
C29A H29C 0.9800
C30A H30B 0.9800
C30A H30A 0.9800
C30A H30C 0.9800
C31A C32A 1.458(16)
C31A C41A 1.518(16)
C32A C33A 1.412(16)
C32A C42A 1.452(15)
C33A C34A 1.430(17)
C33A H33A 0.9500
C34A C35A 1.301(18)
C34A H34A 0.9500
C35A C36A 1.436(18)
C35A H35A 0.9500
C36A C42A 1.389(16)
C36A C37A 1.408(17)
C37A C38A 1.319(17)
C37A H37A 0.9500
C38A C39A 1.425(16)
C38A H38A 0.9500
C39A C40A 1.351(16)
C39A H39A 0.9500
C40A C42A 1.396(17)
C40A C41A 1.446(16)
C43A C48A 1.402(16)
C43A C44A 1.406(17)
C44A C45A 1.365(18)
C44A C49A 1.530(17)
C45A C46A 1.366(19)
C45A H45A 0.9500
C46A C47A 1.39(2)
C46A C50A 1.525(19)
C47A C48A 1.387(16)
C47A H47A 0.9500
C48A C51A 1.464(17)
C49A H49B 0.9800
C49A H49C 0.9800
C49A H49A 0.9800
C50A H50B 0.9800
C50A H50A 0.9800
C50A H50C 0.9800
C51A H51A 0.9800
C51A H51C 0.9800
C51A H51B 0.9800
C52A C53A 1.403(16)
C52A C57A 1.410(16)
C53A C54A 1.417(17)
C53A C58A 1.453(17)
C54A C55A 1.377(18)
C54A H54A 0.9500
C55A C56A 1.385(17)
C55A C59A 1.460(17)
C56A C57A 1.419(16)
C56A H56A 0.9500
C57A C60A 1.484(16)
C58A H58B 0.9800
C58A H58A 0.9800
C58A H58C 0.9800
C59A H59A 0.9800
C59A H59C 0.9800
C59A H59B 0.9800
C60A H60B 0.9800
C60A H60A 0.9800
C60A H60C 0.9800
Ni1B N1B 2.078(10)
Ni1B N2B 2.087(10)
Ni1B N4B 2.089(10)
Ni1B N3B 2.125(10)
Ni1B Cl1B 2.285(3)
Cl2B Al1B 2.115(6)
Cl3B Al1B 2.111(6)
Cl4B Al1B 2.131(6)
Cl5B Al1B 2.147(7)
N1B C1B 1.266(14)
N1B C13B 1.448(13)
N2B C11B 1.267(15)
N2B C22B 1.448(14)
N3B C31B 1.278(14)
N3B C43B 1.437(14)
N4B C41B 1.248(16)
N4B C52B 1.471(14)
C1B C2B 1.466(16)
C1B C11B 1.493(16)
C2B C12B 1.417(17)
C2B C3B 1.417(17)
C3B C4B 1.376(18)
C3B H3B 0.9500
C4B C5B 1.39(2)
C4B H4B 0.9500
C5B C6B 1.386(19)
C5B H5B 0.9500
C6B C7B 1.397(19)
C6B C12B 1.411(18)
C7B C8B 1.38(2)
C7B H7B 0.9500
C8B C9B 1.39(2)
C8B H8B 0.9500
C9B C10B 1.348(18)
C9B H9B 0.9500
C10B C12B 1.423(18)
C10B C11B 1.456(17)
C13B C18B 1.366(16)
C13B C14B 1.408(15)
C14B C15B 1.362(16)
C14B C19B 1.524(16)
C15B C16B 1.370(17)
C15B H15B 0.9500
C16B C17B 1.369(17)
C16B C20B 1.522(17)
C17B C18B 1.390(16)
C17B H17B 0.9500
C18B C21B 1.511(16)
C19B H19F 0.9800
C19B H19D 0.9800
C19B H19E 0.9800
C20B H20D 0.9800
C20B H20F 0.9800
C20B H20E 0.9800
C21B H21F 0.9800
C21B H21D 0.9800
C21B H21E 0.9800
C22B C23B 1.393(16)
C22B C27B 1.394(16)
C23B C24B 1.398(18)
C23B C28B 1.540(18)
C24B C25B 1.420(19)
C24B H24B 0.9500
C25B C26B 1.342(18)
C25B C29B 1.529(18)
C26B C27B 1.386(17)
C26B H26B 0.9500
C27B C30B 1.454(17)
C28B H28D 0.9800
C28B H28F 0.9800
C28B H28E 0.9800
C29B H29D 0.9800
C29B H29F 0.9800
C29B H29E 0.9800
C30B H30F 0.9800
C30B H30E 0.9800
C30B H30D 0.9800
C31B C41B 1.480(17)
C31B C32B 1.495(17)
C32B C33B 1.359(16)
C32B C42B 1.374(16)
C33B C34B 1.417(17)
C33B H33B 0.9500
C34B C35B 1.363(18)
C34B H34B 0.9500
C35B C36B 1.418(18)
C35B H35B 0.9500
C36B C42B 1.395(17)
C36B C37B 1.404(18)
C37B C38B 1.38(2)
C37B H37B 0.9500
C38B C39B 1.411(19)
C38B H38B 0.9500
C39B C40B 1.330(16)
C39B H39B 0.9500
C40B C42B 1.442(17)
C40B C41B 1.486(17)
C43B C44B 1.362(16)
C43B C48B 1.404(17)
C44B C45B 1.371(16)
C44B C49B 1.481(16)
C45B C46B 1.360(17)
C45B H45B 0.9500
C46B C47B 1.366(16)
C46B C50B 1.508(17)
C47B C48B 1.370(15)
C47B H47B 0.9500
C48B C51B 1.527(17)
C49B H49F 0.9800
C49B H49E 0.9800
C49B H49D 0.9800
C50B H50F 0.9800
C50B H50E 0.9800
C50B H50D 0.9800
C51B H51F 0.9800
C51B H51D 0.9800
C51B H51E 0.9800
C52B C57B 1.366(16)
C52B C53B 1.431(16)
C53B C54B 1.368(17)
C53B C58B 1.495(16)
C54B C55B 1.365(19)
C54B H54B 0.9500
C55B C56B 1.42(2)
C55B C59B 1.503(19)
C56B C57B 1.385(18)
C56B H56B 0.9500
C57B C60B 1.506(18)
C58B H58D 0.9800
C58B H58F 0.9800
C58B H58E 0.9800
C59B H59F 0.9800
C59B H59D 0.9800
C59B H59E 0.9800
C60B H60E 0.9800
C60B H60F 0.9800
C60B H60D 0.9800
C1 Cl1 1.683(17)
C1 Cl2 1.717(16)
C1 H1A 0.9900
C1 H1B 0.9900
C2 Cl3 1.73(2)
C2 Cl4 1.74(2)
C2 H2C 0.9900
C2 H2D 0.9900
C3 Cl5 1.778(15)
C3 Cl6 1.840(18)
C3 H3D 0.9900
C3 H3C 0.9900

loop_
_geom_torsion_atom_site_label_1
_geom_torsion_atom_site_label_2
_geom_torsion_atom_site_label_3
_geom_torsion_atom_site_label_4
_geom_torsion
C13A N1A C1A C2A 6(2)
Ni1A N1A C1A C2A -178.4(12)
C13A N1A C1A C11A -168.3(10)
Ni1A N1A C1A C11A 7.5(13)
N1A C1A C2A C3A 6(3)
C11A C1A C2A C3A -179.5(16)
N1A C1A C2A C12A -174.6(13)
C11A C1A C2A C12A -0.1(14)
C12A C2A C3A C4A -1(2)
C1A C2A C3A C4A 178.6(15)
C2A C3A C4A C5A 2(2)
C3A C4A C5A C6A -3(2)
C4A C5A C6A C7A 177.8(14)
C4A C5A C6A C12A 1(2)
C12A C6A C7A C8A -7(2)
C5A C6A C7A C8A 176.1(14)
C6A C7A C8A C9A 9(2)
C7A C8A C9A C10A -4(2)
C8A C9A C10A C12A -1.7(19)
C8A C9A C10A C11A -177.6(14)
C22A N2A C11A C10A -1(2)
Ni1A N2A C11A C10A -179.4(13)
C22A N2A C11A C1A 171.1(10)
Ni1A N2A C11A C1A -7.1(13)
C9A C10A C11A N2A -9(3)
C12A C10A C11A N2A 174.4(14)
C9A C10A C11A C1A 178.0(13)
C12A C10A C11A C1A 1.7(13)
N1A C1A C11A N2A 0.1(16)
C2A C1A C11A N2A -175.5(11)
N1A C1A C11A C10A 174.6(11)
C2A C1A C11A C10A -1.0(14)
C7A C6A C12A C2A -176.5(13)
C5A C6A C12A C2A 1(2)
C7A C6A C12A C10A 2(2)
C5A C6A C12A C10A 178.9(12)
C3A C2A C12A C6A -1(2)
C1A C2A C12A C6A 179.7(12)
C3A C2A C12A C10A -179.2(12)
C1A C2A C12A C10A 1.2(15)
C9A C10A C12A C6A 3(2)
C11A C10A C12A C6A 179.6(12)
C9A C10A C12A C2A -178.7(12)
C11A C10A C12A C2A -1.9(15)
C1A N1A C13A C18A 84.8(14)
Ni1A N1A C13A C18A -90.1(14)
C1A N1A C13A C14A -94.8(14)
Ni1A N1A C13A C14A 90.3(13)
C18A C13A C14A C15A -0.7(19)
N1A C13A C14A C15A 178.8(11)
C18A C13A C14A C19A -176.1(13)
N1A C13A C14A C19A 3.4(18)
C13A C14A C15A C16A 2.9(19)
C19A C14A C15A C16A 178.3(13)
C14A C15A C16A C17A -4(2)
C14A C15A C16A C20A 177.9(13)
C15A C16A C17A C18A 3(2)
C20A C16A C17A C18A -178.8(15)
C14A C13A C18A C17A 0(2)
N1A C13A C18A C17A -179.6(12)
C14A C13A C18A C21A 176.9(13)
N1A C13A C18A C21A -2.6(19)
C16A C17A C18A C13A -1(2)
C16A C17A C18A C21A -178.2(14)
C11A N2A C22A C23A 90.4(14)
Ni1A N2A C22A C23A -92.0(14)
C11A N2A C22A C27A -88.0(13)
Ni1A N2A C22A C27A 89.7(13)
C27A C22A C23A C24A -4(2)
N2A C22A C23A C24A 177.9(11)
C27A C22A C23A C28A 175.0(12)
N2A C22A C23A C28A -3(2)
C22A C23A C24A C25A 3(2)
C28A C23A C24A C25A -176.4(12)
C23A C24A C25A C26A 0(2)
C23A C24A C25A C29A -179.4(14)
C24A C25A C26A C27A -1(2)
C29A C25A C26A C27A 178.4(14)
C25A C26A C27A C22A -0.5(19)
C25A C26A C27A C30A 177.2(12)
C23A C22A C27A C26A 2.8(19)
N2A C22A C27A C26A -178.9(11)
C23A C22A C27A C30A -174.8(12)
N2A C22A C27A C30A 3.5(17)
C43A N3A C31A C32A -11.2(19)
Ni1A N3A C31A C32A 168.5(12)
C43A N3A C31A C41A 167.6(9)
Ni1A N3A C31A C41A -12.7(12)
N3A C31A C32A C33A -3(3)
C41A C31A C32A C33A 178.4(13)
N3A C31A C32A C42A 174.8(13)
C41A C31A C32A C42A -4.1(12)
C42A C32A C33A C34A 0.6(17)
C31A C32A C33A C34A 177.8(13)
C32A C33A C34A C35A 1(2)
C33A C34A C35A C36A -4(2)
C34A C35A C36A C42A 6(2)
C34A C35A C36A C37A -179.9(13)
C42A C36A C37A C38A -3.6(18)
C35A C36A C37A C38A -177.3(14)
C36A C37A C38A C39A 2(2)
C37A C38A C39A C40A 0(2)
C38A C39A C40A C42A -1.3(17)
C38A C39A C40A C41A 179.3(13)
C52A N4A C41A C40A 7(2)
Ni1A N4A C41A C40A -175.0(12)
C52A N4A C41A C31A -168.6(9)
Ni1A N4A C41A C31A 9.8(13)
C39A C40A C41A N4A 0(3)
C42A C40A C41A N4A -179.5(14)
C39A C40A C41A C31A 175.5(13)
C42A C40A C41A C31A -4.0(13)
N3A C31A C41A N4A 2.4(16)
C32A C31A C41A N4A -178.4(11)
N3A C31A C41A C40A -174.1(10)
C32A C31A C41A C40A 5.1(12)
C37A C36A C42A C40A 2.7(18)
C35A C36A C42A C40A 177.2(12)
C37A C36A C42A C32A -179.6(11)
C35A C36A C42A C32A -5.1(18)
C39A C40A C42A C36A -0.2(18)
C41A C40A C42A C36A 179.3(11)
C39A C40A C42A C32A -178.1(10)
C41A C40A C42A C32A 1.4(14)
C33A C32A C42A C36A 1.9(17)
C31A C32A C42A C36A -176.1(11)
C33A C32A C42A C40A 179.8(11)
C31A C32A C42A C40A 1.8(13)
C31A N3A C43A C48A 89.4(14)
Ni1A N3A C43A C48A -90.3(13)
C31A N3A C43A C44A -85.7(13)
Ni1A N3A C43A C44A 94.6(13)
C48A C43A C44A C45A 3.1(19)
N3A C43A C44A C45A 178.2(12)
C48A C43A C44A C49A -173.8(13)
N3A C43A C44A C49A 1.3(19)
C43A C44A C45A C46A -1(2)
C49A C44A C45A C46A 175.5(15)
C44A C45A C46A C47A -1(2)
C44A C45A C46A C50A -175.3(14)
C45A C46A C47A C48A 1(2)
C50A C46A C47A C48A 175.8(13)
C46A C47A C48A C43A 0(2)
C46A C47A C48A C51A -177.1(13)
C44A C43A C48A C47A -2.5(17)
N3A C43A C48A C47A -177.4(11)
C44A C43A C48A C51A 174.8(12)
N3A C43A C48A C51A -0.1(19)
C41A N4A C52A C53A 83.2(14)
Ni1A N4A C52A C53A -94.9(11)
C41A N4A C52A C57A -92.3(13)
Ni1A N4A C52A C57A 89.6(13)
C57A C52A C53A C54A -5.9(18)
N4A C52A C53A C54A 179.0(10)
C57A C52A C53A C58A 175.0(12)
N4A C52A C53A C58A -0.1(18)
C52A C53A C54A C55A 3.6(18)
C58A C53A C54A C55A -177.3(13)
C53A C54A C55A C56A -1(2)
C53A C54A C55A C59A -176.9(12)
C54A C55A C56A C57A 0.9(19)
C59A C55A C56A C57A 176.6(12)
C53A C52A C57A C56A 5.4(18)
N4A C52A C57A C56A -179.4(10)
C53A C52A C57A C60A -174.1(11)
N4A C52A C57A C60A 1.0(18)
C55A C56A C57A C52A -2.8(17)
C55A C56A C57A C60A 176.8(12)
C13B N1B C1B C2B 5(2)
Ni1B N1B C1B C2B -175.6(12)
C13B N1B C1B C11B -170.4(10)
Ni1B N1B C1B C11B 9.0(14)
N1B C1B C2B C12B -177.7(15)
C11B C1B C2B C12B -1.9(13)
N1B C1B C2B C3B 3(3)
C11B C1B C2B C3B 178.8(14)
C12B C2B C3B C4B -1.8(19)
C1B C2B C3B C4B 177.3(14)
C2B C3B C4B C5B 1(2)
C3B C4B C5B C6B 1(2)
C4B C5B C6B C7B 179.2(15)
C4B C5B C6B C12B -2(2)
C5B C6B C7B C8B 178.0(15)
C12B C6B C7B C8B -1(2)
C6B C7B C8B C9B 5(3)
C7B C8B C9B C10B -5(2)
C8B C9B C10B C12B 2(2)
C8B C9B C10B C11B -173.8(16)
C22B N2B C11B C10B -3(2)
Ni1B N2B C11B C10B 174.6(12)
C22B N2B C11B C1B 163.8(10)
Ni1B N2B C11B C1B -18.1(13)
C9B C10B C11B N2B -14(3)
C12B C10B C11B N2B 169.6(14)
C9B C10B C11B C1B 177.5(16)
C12B C10B C11B C1B 1.5(14)
N1B C1B C11B N2B 6.5(17)
C2B C1B C11B N2B -170.2(11)
N1B C1B C11B C10B 176.9(11)
C2B C1B C11B C10B 0.2(13)
C5B C6B C12B C2B 0(2)
C7B C6B C12B C2B 179.8(13)
C5B C6B C12B C10B 179.0(13)
C7B C6B C12B C10B -2(2)
C3B C2B C12B C6B 1(2)
C1B C2B C12B C6B -178.2(12)
C3B C2B C12B C10B -177.5(11)
C1B C2B C12B C10B 3.1(16)
C9B C10B C12B C6B 1(2)
C11B C10B C12B C6B 178.4(13)
C9B C10B C12B C2B -180.0(12)
C11B C10B C12B C2B -2.9(16)
C1B N1B C13B C18B -95.4(13)
Ni1B N1B C13B C18B 85.4(13)
C1B N1B C13B C14B 80.4(14)
Ni1B N1B C13B C14B -98.8(12)
C18B C13B C14B C15B -6.4(18)
N1B C13B C14B C15B 177.9(11)
C18B C13B C14B C19B 175.3(12)
N1B C13B C14B C19B -0.4(17)
C13B C14B C15B C16B 2.5(19)
C19B C14B C15B C16B -179.1(12)
C14B C15B C16B C17B 1.6(19)
C14B C15B C16B C20B -178.2(12)
C15B C16B C17B C18B -2.3(19)
C20B C16B C17B C18B 177.5(12)
C14B C13B C18B C17B 5.7(18)
N1B C13B C18B C17B -178.6(10)
C14B C13B C18B C21B -174.4(11)
N1B C13B C18B C21B 1.3(18)
C16B C17B C18B C13B -1.3(18)
C16B C17B C18B C21B 178.9(11)
C11B N2B C22B C23B -95.2(13)
Ni1B N2B C22B C23B 87.2(13)
C11B N2B C22B C27B 83.9(15)
Ni1B N2B C22B C27B -93.7(14)
C27B C22B C23B C24B 1(2)
N2B C22B C23B C24B -180.0(12)
C27B C22B C23B C28B -175.8(12)
N2B C22B C23B C28B 3.3(17)
C22B C23B C24B C25B -1(2)
C28B C23B C24B C25B 176.3(14)
C23B C24B C25B C26B 1(3)
C23B C24B C25B C29B -179.8(15)
C24B C25B C26B C27B -2(3)
C29B C25B C26B C27B 178.9(15)
C25B C26B C27B C22B 2(2)
C25B C26B C27B C30B -176.7(15)
C23B C22B C27B C26B -1.7(19)
N2B C22B C27B C26B 179.3(11)
C23B C22B C27B C30B 177.2(13)
N2B C22B C27B C30B -2(2)
C43B N3B C31B C41B 165.3(10)
Ni1B N3B C31B C41B -13.5(13)
C43B N3B C31B C32B -6(2)
Ni1B N3B C31B C32B 175.4(12)
N3B C31B C32B C33B -9(3)
C41B C31B C32B C33B 179.4(14)
N3B C31B C32B C42B 171.7(13)
C41B C31B C32B C42B 0.1(14)
C42B C32B C33B C34B 0.8(18)
C31B C32B C33B C34B -178.5(14)
C32B C33B C34B C35B -1.8(19)
C33B C34B C35B C36B 0(2)
C34B C35B C36B C42B 2.5(18)
C34B C35B C36B C37B -176.9(13)
C42B C36B C37B C38B 3.2(19)
C35B C36B C37B C38B -177.4(12)
C36B C37B C38B C39B -2(2)
C37B C38B C39B C40B -2(2)
C38B C39B C40B C42B 4.5(19)
C38B C39B C40B C41B -179.1(14)
C52B N4B C41B C31B -163.7(10)
Ni1B N4B C41B C31B 12.2(13)
C52B N4B C41B C40B 7(2)
Ni1B N4B C41B C40B -177.5(12)
N3B C31B C41B N4B 1.3(17)
C32B C31B C41B N4B 174.4(11)
N3B C31B C41B C40B -171.7(11)
C32B C31B C41B C40B 1.4(13)
C39B C40B C41B N4B 10(3)
C42B C40B C41B N4B -173.4(14)
C39B C40B C41B C31B -179.0(15)
C42B C40B C41B C31B -2.3(13)
C33B C32B C42B C36B 2.1(19)
C31B C32B C42B C36B -178.5(12)
C33B C32B C42B C40B 178.9(11)
C31B C32B C42B C40B -1.6(15)
C37B C36B C42B C32B 175.8(12)
C35B C36B C42B C32B -3.6(18)
C37B C36B C42B C40B -0.8(18)
C35B C36B C42B C40B 179.7(11)
C39B C40B C42B C32B 179.9(12)
C41B C40B C42B C32B 2.5(14)
C39B C40B C42B C36B -3.1(18)
C41B C40B C42B C36B 179.5(11)
C31B N3B C43B C44B -94.5(13)
Ni1B N3B C43B C44B 84.0(13)
C31B N3B C43B C48B 83.7(14)
Ni1B N3B C43B C48B -97.8(13)
C48B C43B C44B C45B -5.6(17)
N3B C43B C44B C45B 172.6(10)
C48B C43B C44B C49B -179.9(11)
N3B C43B C44B C49B -1.7(16)
C43B C44B C45B C46B 3.7(18)
C49B C44B C45B C46B 178.0(12)
C44B C45B C46B C47B 0(2)
C44B C45B C46B C50B 179.7(12)
C45B C46B C47B C48B -2(2)
C50B C46B C47B C48B 178.3(12)
C46B C47B C48B C43B 0.2(18)
C46B C47B C48B C51B -173.7(12)
C44B C43B C48B C47B 3.7(17)
N3B C43B C48B C47B -174.4(10)
C44B C43B C48B C51B 177.4(11)
N3B C43B C48B C51B -0.7(18)
C41B N4B C52B C57B -94.6(14)
Ni1B N4B C52B C57B 90.5(14)
C41B N4B C52B C53B 85.9(14)
Ni1B N4B C52B C53B -89.1(13)
C57B C52B C53B C54B -1(2)
N4B C52B C53B C54B 178.1(12)
C57B C52B C53B C58B 178.7(13)
N4B C52B C53B C58B -1.8(18)
C52B C53B C54B C55B 0(2)
C58B C53B C54B C55B 179.6(14)
C53B C54B C55B C56B 3(2)
C53B C54B C55B C59B -177.0(15)
C54B C55B C56B C57B -4(2)
C59B C55B C56B C57B 175.9(15)
C53B C52B C57B C56B 0(2)
N4B C52B C57B C56B -179.0(11)
C53B C52B C57B C60B -175.3(12)
N4B C52B C57B C60B 5.2(19)
C55B C56B C57B C52B 2(2)
C55B C56B C57B C60B 177.9(14)

loop_
_platon_squeeze_void_nr
_platon_squeeze_void_average_x
_platon_squeeze_void_average_y
_platon_squeeze_void_average_z
_platon_squeeze_void_volume
_platon_squeeze_void_count_electrons
_platon_squeeze_void_content
1 0.417 0.145 0.467 109 47 ' '
2 0.719 0.180 0.933 249 111 ' '
3 0.365 0.395 0.631 12 4 ' '
4 0.870 0.392 0.122 12 5 ' '
5 0.281 0.680 0.067 249 111 ' '
6 0.583 0.645 0.533 109 46 ' '
7 0.130 0.892 0.878 12 5 ' '
8 0.635 0.895 0.369 12 4 ' '
